data_1524303
loop_
_publ_author_name
'El Ghadraoui, E.H.'
'Potel, M.'
'Guerin, R.'
'Sergent, M.'

_publ_section_title
;
 Nouveau phosphure ternaire Ni Nb P2 a liaison nickel-nickel et
 nickel-niobium et compose isotype Ni Ta P2
;
_journal_name_full 'Materials Research Bulletin'
_journal_page_first 933
_journal_page_last 941
_journal_volume 16
_journal_year 1981
_chemical_formula_sum 'Nb Ni P2'
_chemical_name_systematic 'Ni Nb P2'
_space_group_IT_number 62
_symmetry_space_group_name_Hall '-P 2ac 2n'
_symmetry_space_group_name_H-M 'P n m a'
_cell_angle_alpha 90
_cell_angle_beta 90
_cell_angle_gamma 90
_cell_formula_units_Z 4
_cell_length_a 5.415
_cell_length_b 3.348
_cell_length_c 12.162
_cell_volume 220.490
_citation_journal_id_ASTM MRBUAC
_cod_data_source_file ElGhadraoui_MRBUAC_1981_506.cif
_cod_data_source_block Nb1Ni1P2
_cod_original_cell_volume 220.49
_cod_original_formula_sum 'Nb1 Ni1 P2'
_cod_database_code 1524303

loop_
_symmetry_equiv_pos_as_xyz
x,y,z
-x+1/2,-y,z+1/2
x+1/2,-y+1/2,-z+1/2
-x,y+1/2,-z
-x,-y,-z
x-1/2,y,-z-1/2
-x-1/2,y-1/2,z-1/2
x,-y-1/2,z

loop_
_atom_site_label
_atom_site_type_symbol
_atom_site_fract_x
_atom_site_fract_y
_atom_site_fract_z
_atom_site_occupancy
_atom_site_U_iso_or_equiv
Ni1 Ni+2 0.02032 0.25 0.41459 1 0.0
Nb1 Nb+4 0.0151 0.25 0.17038 1 0.0
P2 P-3 0.19015 0.25 0.96408 1 0.0
P1 P-3 0.13828 0.25 0.69096 1 0.0
